data_1547256
loop_
_publ_author_name
'Van der Waals, Dominic'
'Pugh, Thomas'
'Ali Kahn, Monica'
'Stewart, Alan J. W.'
'Johnson, Andrew L.'
'Lewis, Simon E.'

_publ_section_title
;
 A Cobalt Complex of a Microbial Arene Oxidation Product
;
_journal_name_full 'Chemistry Central Journal'
_journal_page_first 80
_journal_paper_doi 10.1186/1752-153X-5-80
_journal_volume 5
_journal_year 2011
_chemical_absolute_configuration ad
_chemical_formula_sum 'C16 H19 Co O4'
_chemical_formula_weight 334.24
_space_group_IT_number 19
_symmetry_cell_setting orthorhombic
_symmetry_space_group_name_Hall 'P 2ac 2ab'
_symmetry_space_group_name_H-M 'P 21 21 21'
_atom_sites_solution_hydrogens geom
_atom_sites_solution_primary direct
_atom_sites_solution_secondary difmap
_cell_angle_alpha 90.00
_cell_angle_beta 90.00
_cell_angle_gamma 90.00
_cell_formula_units_Z 4
_cell_length_a 7.30500(10)
_cell_length_b 8.66500(10)
_cell_length_c 23.5680(3)
_cell_measurement_reflns_used 27485
_cell_measurement_temperature 150(2)
_cell_measurement_theta_max 30.53
_cell_measurement_theta_min 7.88
_cell_volume 1491.80(3)
_computing_cell_refinement 'HKL Scalepack (Otwinowski & Minor 1997)'
_computing_data_collection 'Kappa CCD'
_computing_data_reduction 'Denzo and Scalepak (Otwinowski & Minor, 1997)'
_computing_molecular_graphics 'ORTEP 3 for Windows (Farrugia, 1997)'
_computing_structure_refinement 'SHELXL-97 (Sheldrick, 1997)'
_computing_structure_solution 'SHELXS-86 (Sheldrick, 1986)'
_diffrn_ambient_temperature 150(2)
_diffrn_measured_fraction_theta_full 0.975
_diffrn_measured_fraction_theta_max 0.975
_diffrn_measurement_device_type 'Bruker Nonius Kappa CCD'
_diffrn_measurement_method 'Omega and phi scans'
_diffrn_radiation_monochromator graphite
_diffrn_radiation_source 'fine-focus sealed tube'
_diffrn_radiation_type mok\a
_diffrn_radiation_wavelength 0.71073
_diffrn_reflns_av_R_equivalents 0.0455
_diffrn_reflns_av_sigmaI/netI 0.0229
_diffrn_reflns_limit_h_max 9
_diffrn_reflns_limit_h_min -9
_diffrn_reflns_limit_k_max 11
_diffrn_reflns_limit_k_min -11
_diffrn_reflns_limit_l_max 31
_diffrn_reflns_limit_l_min -30
_diffrn_reflns_number 24397
_diffrn_reflns_theta_full 30.53
_diffrn_reflns_theta_max 28.69
_diffrn_reflns_theta_min 7.88
_diffrn_standards_decay_% 0
_diffrn_standards_interval_count 0
_diffrn_standards_interval_time 0
_diffrn_standards_number 0
_exptl_absorpt_coefficient_mu 1.163
_exptl_absorpt_correction_T_max 0.8731
_exptl_absorpt_correction_T_min 0.7678
_exptl_absorpt_correction_type multi-scan
_exptl_absorpt_process_details
;
multi-scan from symmetry-related measurements 
 Sortav (Blessing 1995)
;
_exptl_crystal_colour orange
_exptl_crystal_density_diffrn 1.488
_exptl_crystal_density_method 'not measured'
_exptl_crystal_description block
_exptl_crystal_F_000 696
_exptl_crystal_size_max 0.24
_exptl_crystal_size_mid 0.20
_exptl_crystal_size_min 0.12
_refine_diff_density_max 0.353
_refine_diff_density_min -0.268
_refine_diff_density_rms 0.046
_refine_ls_abs_structure_details 'Flack H D (1983), Acta Cryst. A39, 876-881'
_refine_ls_abs_structure_Flack -0.002(13)
_refine_ls_extinction_coef 0.00
_refine_ls_extinction_method none
_refine_ls_goodness_of_fit_ref 1.231
_refine_ls_hydrogen_treatment refU
_refine_ls_matrix_type full
_refine_ls_number_parameters 266
_refine_ls_number_reflns 3765
_refine_ls_number_restraints 0
_refine_ls_restrained_S_all 1.231
_refine_ls_R_factor_all 0.0291
_refine_ls_R_factor_gt 0.0274
_refine_ls_shift/su_max 0.000
_refine_ls_shift/su_mean 0.000
_refine_ls_structure_factor_coef Fsqd
_refine_ls_weighting_details 'calc w=1/[\s^2^(Fo^2^)+(0.0145P)^2^+0.6243P] where P=(Fo^2^+2Fc^2^)/3'
_refine_ls_weighting_scheme calc
_refine_ls_wR_factor_gt 0.0620
_refine_ls_wR_factor_ref 0.0625
_reflns_number_gt 3622
_reflns_number_total 3765
_reflns_threshold_expression >2sigma(I)
_cod_data_source_file 13065_2011_344_MOESM2_ESM.CIF
_cod_data_source_block h09alj12
_cod_depositor_comments
;
The following automatic conversions were performed:

'_symmetry_cell_setting' value 'Orthorhombic' changed to
'orthorhombic' according to the built-in table from CIF Core
dictionary named 'cif_core.dic' version 2.4.1 from 2010-06-29.

'_exptl_absorpt_correction_type' value 'Multi-scan' changed to
'multi-scan' according to the built-in table from CIF Core dictionary
named 'cif_core.dic' version 2.4.1 from 2010-06-29.

'_refine_ls_hydrogen_treatment' value 'RefU' changed to 'refU'
according to the built-in table from CIF Core dictionary named
'cif_core.dic' version 2.4.1 from 2010-06-29.

Automatic conversion script
Id: cif_fix_values 5376 2017-05-30 11:51:03Z andrius 
;
_cod_original_sg_symbol_H-M P212121
_cod_database_code 1547256

loop_
_symmetry_equiv_pos_as_xyz
'x, y, z'
'-x+1/2, -y, z+1/2'
'x+1/2, -y+1/2, -z'
'-x, y+1/2, -z+1/2'

loop_
_atom_site_label
_atom_site_type_symbol
_atom_site_fract_x
_atom_site_fract_y
_atom_site_fract_z
_atom_site_U_iso_or_equiv
_atom_site_adp_type
_atom_site_occupancy
_atom_site_symmetry_multiplicity
_atom_site_calc_flag
_atom_site_refinement_flags
_atom_site_disorder_assembly
_atom_site_disorder_group
Co1 Co 0.04826(3) 0.22064(3) 0.126173(10) 0.02430(8) Uani 1 1 d . . .
O1 O 0.0606(2) -0.22657(19) 0.08653(6) 0.0378(3) Uani 1 1 d . . .
O2 O -0.12366(18) -0.11722(18) 0.02240(5) 0.0298(3) Uani 1 1 d . . .
O3 O -0.35426(15) -0.11432(14) 0.12089(5) 0.0210(2) Uani 1 1 d . . .
O4 O -0.25156(19) -0.10189(17) 0.21181(5) 0.0276(3) Uani 1 1 d . . .
C1 C -0.1739(2) -0.04474(19) 0.11743(7) 0.0190(3) Uani 1 1 d . . .
C2 C -0.1839(2) 0.1197(2) 0.09820(8) 0.0227(3) Uani 1 1 d . . .
C3 C -0.2202(2) 0.2429(2) 0.13659(9) 0.0305(4) Uani 1 1 d . . .
C4 C -0.1273(3) 0.2316(3) 0.18955(8) 0.0325(4) Uani 1 1 d . . .
C5 C -0.0203(3) 0.0963(2) 0.19642(8) 0.0284(4) Uani 1 1 d . . .
C6 C -0.0956(2) -0.0564(2) 0.17782(7) 0.0234(3) Uani 1 1 d . . .
C7 C -0.0623(2) -0.14004(19) 0.07501(7) 0.0212(3) Uani 1 1 d . . .
C8 C -0.0311(3) -0.2012(3) -0.02231(8) 0.0379(5) Uani 1 1 d . . .
C9 C -0.3704(2) -0.1855(2) 0.17572(7) 0.0229(4) Uani 1 1 d . . .
C10 C -0.3161(3) -0.3546(3) 0.17171(10) 0.0327(4) Uani 1 1 d . . .
C11 C -0.5656(3) -0.1665(3) 0.19587(9) 0.0339(4) Uani 1 1 d . . .
C111 C 0.3040(3) 0.1678(3) 0.09731(12) 0.0433(6) Uani 1 1 d . . .
C112 C 0.1990(3) 0.2336(4) 0.05369(11) 0.0462(6) Uani 1 1 d . . .
C113 C 0.1487(4) 0.3833(3) 0.06985(16) 0.0593(9) Uani 1 1 d . . .
C114 C 0.2213(4) 0.4108(3) 0.12332(19) 0.0635(9) Uani 1 1 d . . .
C115 C 0.3139(3) 0.2772(4) 0.14117(12) 0.0539(7) Uani 1 1 d . . .
H2 H -0.222(3) 0.136(3) 0.0574(10) 0.029(6) Uiso 1 1 d . . .
H3 H -0.289(3) 0.338(3) 0.1257(11) 0.031(5) Uiso 1 1 d . . .
H4 H -0.122(3) 0.313(3) 0.2141(11) 0.033(6) Uiso 1 1 d . . .
H5 H 0.069(4) 0.089(3) 0.2272(10) 0.037(6) Uiso 1 1 d . . .
H6 H 0.002(3) -0.131(3) 0.1810(9) 0.022(5) Uiso 1 1 d . . .
H8A H 0.092(4) -0.166(3) -0.0258(11) 0.041(7) Uiso 1 1 d . . .
H8B H -0.099(4) -0.164(3) -0.0573(11) 0.042(7) Uiso 1 1 d . . .
H8C H -0.028(4) -0.315(4) -0.0152(11) 0.046(7) Uiso 1 1 d . . .
H10A H -0.325(3) -0.403(3) 0.2091(12) 0.036(6) Uiso 1 1 d . . .
H10B H -0.393(4) -0.409(3) 0.1459(12) 0.045(7) Uiso 1 1 d . . .
H10C H -0.182(3) -0.354(3) 0.1583(10) 0.029(6) Uiso 1 1 d . . .
H11A H -0.591(4) -0.061(3) 0.2012(11) 0.033(6) Uiso 1 1 d . . .
H11B H -0.581(4) -0.231(3) 0.2318(11) 0.045(7) Uiso 1 1 d . . .
H11C H -0.645(4) -0.217(3) 0.1693(11) 0.042(7) Uiso 1 1 d . . .
H111 H 0.350(4) 0.083(4) 0.0977(12) 0.047(8) Uiso 1 1 d . . .
H112 H 0.162(5) 0.179(4) 0.0192(15) 0.062(9) Uiso 1 1 d . . .
H113 H 0.084(7) 0.459(5) 0.0502(18) 0.098(13) Uiso 1 1 d . . .
H114 H 0.207(5) 0.503(5) 0.1490(16) 0.082(12) Uiso 1 1 d . . .
H115 H 0.360(4) 0.254(4) 0.1744(13) 0.057(9) Uiso 1 1 d . . .

loop_
_atom_site_aniso_label
_atom_site_aniso_U_11
_atom_site_aniso_U_22
_atom_site_aniso_U_33
_atom_site_aniso_U_23
_atom_site_aniso_U_13
_atom_site_aniso_U_12
Co1 0.01817(10) 0.02493(11) 0.02980(12) -0.00080(10) 0.00403(9) -0.00349(9)
O1 0.0389(7) 0.0455(8) 0.0290(6) 0.0007(6) 0.0011(6) 0.0215(8)
O2 0.0279(6) 0.0435(8) 0.0180(6) -0.0054(5) 0.0002(5) 0.0115(6)
O3 0.0161(5) 0.0291(6) 0.0179(5) 0.0015(5) -0.0006(5) -0.0040(4)
O4 0.0267(6) 0.0394(8) 0.0168(5) 0.0002(5) 0.0009(5) -0.0117(6)
C1 0.0154(6) 0.0233(7) 0.0182(7) 0.0004(6) -0.0008(5) -0.0013(5)
C2 0.0191(7) 0.0232(8) 0.0257(8) 0.0013(7) -0.0010(6) -0.0001(6)
C3 0.0177(7) 0.0295(10) 0.0443(11) -0.0063(8) 0.0041(7) -0.0003(6)
C4 0.0275(8) 0.0375(10) 0.0324(9) -0.0147(9) 0.0099(7) -0.0111(8)
C5 0.0247(8) 0.0401(10) 0.0206(7) -0.0029(7) -0.0009(7) -0.0105(8)
C6 0.0197(7) 0.0327(9) 0.0179(7) 0.0024(7) -0.0012(6) -0.0041(7)
C7 0.0202(7) 0.0222(8) 0.0212(7) 0.0005(6) 0.0012(6) -0.0007(7)
C8 0.0354(10) 0.0551(15) 0.0232(8) -0.0100(9) 0.0045(8) 0.0106(12)
C9 0.0215(7) 0.0282(9) 0.0189(7) 0.0026(6) 0.0001(6) -0.0051(6)
C10 0.0329(10) 0.0300(10) 0.0354(10) 0.0068(8) -0.0058(8) -0.0037(8)
C11 0.0251(8) 0.0465(12) 0.0302(9) 0.0018(8) 0.0070(8) -0.0059(9)
C111 0.0266(10) 0.0418(13) 0.0615(15) 0.0179(11) 0.0198(10) 0.0053(9)
C112 0.0409(11) 0.0597(16) 0.0382(11) 0.0102(11) 0.0155(9) -0.0122(12)
C113 0.0383(13) 0.0432(14) 0.096(2) 0.0391(16) 0.0222(15) 0.0047(11)
C114 0.0427(13) 0.0418(14) 0.106(3) -0.0182(17) 0.0310(18) -0.0223(11)
C115 0.0215(9) 0.089(2) 0.0515(14) 0.0029(15) 0.0021(8) -0.0202(13)

loop_
_atom_type_symbol
_atom_type_description
_atom_type_scat_dispersion_real
_atom_type_scat_dispersion_imag
_atom_type_scat_source
C C 0.0033 0.0016 'international tables vol c tables 4.2.6.8 and 6.1.1.4'
H H 0.0000 0.0000 'international tables vol c tables 4.2.6.8 and 6.1.1.4'
Co Co 0.3494 0.9721 'international tables vol c tables 4.2.6.8 and 6.1.1.4'
O O 0.0106 0.0060 'international tables vol c tables 4.2.6.8 and 6.1.1.4'

loop_
_geom_angle_atom_site_label_1
_geom_angle_atom_site_label_2
_geom_angle_atom_site_label_3
_geom_angle
_geom_angle_site_symmetry_1
_geom_angle_site_symmetry_3
C4 Co1 C3 42.18(9) . .
C4 Co1 C2 73.83(8) . .
C3 Co1 C2 41.66(7) . .
C4 Co1 C115 118.56(10) . .
C3 Co1 C115 153.90(11) . .
C2 Co1 C115 164.43(11) . .
C4 Co1 C112 170.16(11) . .
C3 Co1 C112 129.24(10) . .
C2 Co1 C112 101.79(10) . .
C115 Co1 C112 67.43(11) . .
C4 Co1 C5 41.39(9) . .
C3 Co1 C5 73.03(8) . .
C2 Co1 C5 80.19(7) . .
C115 Co1 C5 102.77(10) . .
C112 Co1 C5 147.57(10) . .
C4 Co1 C111 149.24(10) . .
C3 Co1 C111 165.32(10) . .
C2 Co1 C111 124.28(10) . .
C115 Co1 C111 40.34(12) . .
C112 Co1 C111 40.30(11) . .
C5 Co1 C111 112.17(10) . .
C4 Co1 C113 133.13(11) . .
C3 Co1 C113 111.29(10) . .
C2 Co1 C113 112.54(12) . .
C115 Co1 C113 66.98(14) . .
C112 Co1 C113 39.88(13) . .
C5 Co1 C113 165.44(13) . .
C111 Co1 C113 67.33(11) . .
C4 Co1 C114 112.48(12) . .
C3 Co1 C114 121.86(10) . .
C2 Co1 C114 147.57(13) . .
C115 Co1 C114 39.96(14) . .
C112 Co1 C114 66.41(14) . .
C5 Co1 C114 126.53(14) . .
C111 Co1 C114 67.05(12) . .
C113 Co1 C114 39.08(16) . .
C7 O2 C8 116.43(15) . .
C9 O3 C1 107.67(12) . .
C9 O4 C6 106.85(12) . .
O3 C1 C2 111.61(13) . .
O3 C1 C7 107.22(13) . .
C2 C1 C7 109.97(13) . .
O3 C1 C6 104.98(13) . .
C2 C1 C6 111.14(14) . .
C7 C1 C6 111.77(13) . .
C3 C2 C1 122.02(16) . .
C3 C2 Co1 67.93(10) . .
C1 C2 Co1 105.82(11) . .
C3 C2 H2 116.4(15) . .
C1 C2 H2 115.9(15) . .
Co1 C2 H2 118.7(14) . .
C4 C3 C2 114.62(17) . .
C4 C3 Co1 68.37(10) . .
C2 C3 Co1 70.42(10) . .
C4 C3 H3 121.5(15) . .
C2 C3 H3 123.3(15) . .
Co1 C3 H3 123.2(13) . .
C5 C4 C3 114.80(17) . .
C5 C4 Co1 71.83(11) . .
C3 C4 Co1 69.45(10) . .
C5 C4 H4 122.8(16) . .
C3 C4 H4 121.6(16) . .
Co1 C4 H4 119.3(16) . .
C4 C5 C6 119.62(16) . .
C4 C5 Co1 66.78(11) . .
C6 C5 Co1 108.64(12) . .
C4 C5 H5 120.2(15) . .
C6 C5 H5 114.0(14) . .
Co1 C5 H5 118.3(15) . .
O4 C6 C5 111.57(15) . .
O4 C6 C1 103.73(12) . .
C5 C6 C1 110.46(15) . .
O4 C6 H6 110.8(13) . .
C5 C6 H6 107.3(13) . .
C1 C6 H6 113.0(13) . .
O1 C7 O2 123.66(15) . .
O1 C7 C1 125.95(15) . .
O2 C7 C1 110.37(14) . .
O2 C8 H8A 109.9(17) . .
O2 C8 H8B 101.6(15) . .
H8A C8 H8B 107(2) . .
O2 C8 H8C 112.5(16) . .
H8A C8 H8C 108(3) . .
H8B C8 H8C 118(2) . .
O4 C9 O3 105.68(13) . .
O4 C9 C11 109.51(15) . .
O3 C9 C11 108.25(14) . .
O4 C9 C10 111.73(15) . .
O3 C9 C10 109.65(15) . .
C11 C9 C10 111.78(17) . .
C9 C10 H10A 110.0(15) . .
C9 C10 H10B 111.0(17) . .
H10A C10 H10B 109(2) . .
C9 C10 H10C 105.4(14) . .
H10A C10 H10C 110(2) . .
H10B C10 H10C 112(2) . .
C9 C11 H11A 109.3(16) . .
C9 C11 H11B 107.7(15) . .
H11A C11 H11B 114(2) . .
C9 C11 H11C 108.4(16) . .
H11A C11 H11C 115(2) . .
H11B C11 H11C 103(2) . .
C115 C111 C112 107.0(3) . .
C115 C111 Co1 69.53(13) . .
C112 C111 Co1 69.66(13) . .
C115 C111 H111 126(2) . .
C112 C111 H111 127(2) . .
Co1 C111 H111 126(2) . .
C113 C112 C111 108.7(3) . .
C113 C112 Co1 71.41(15) . .
C111 C112 Co1 70.04(13) . .
C113 C112 H112 127(2) . .
C111 C112 H112 124(2) . .
Co1 C112 H112 122(2) . .
C114 C113 C112 107.8(3) . .
C114 C113 Co1 70.73(16) . .
C112 C113 Co1 68.70(13) . .
C114 C113 H113 122(3) . .
C112 C113 H113 131(3) . .
Co1 C113 H113 128(3) . .
C113 C114 C115 108.3(3) . .
C113 C114 Co1 70.19(15) . .
C115 C114 Co1 68.29(14) . .
C113 C114 H114 130(2) . .
C115 C114 H114 122(2) . .
Co1 C114 H114 123(2) . .
C111 C115 C114 108.1(3) . .
C111 C115 Co1 70.13(13) . .
C114 C115 Co1 71.75(14) . .
C111 C115 H115 122(2) . .
C114 C115 H115 130(2) . .
Co1 C115 H115 118(2) . .

loop_
_geom_bond_atom_site_label_1
_geom_bond_atom_site_label_2
_geom_bond_distance
_geom_bond_site_symmetry_2
Co1 C4 1.9711(18) .
Co1 C3 1.9854(17) .
Co1 C2 2.0185(18) .
Co1 C115 2.032(2) .
Co1 C112 2.035(2) .
Co1 C5 2.0379(19) .
Co1 C111 2.040(2) .
Co1 C113 2.071(2) .
Co1 C114 2.078(2) .
O1 C7 1.201(2) .
O2 C7 1.333(2) .
O2 C8 1.448(2) .
O3 C9 1.437(2) .
O3 C1 1.4512(18) .
O4 C9 1.415(2) .
O4 C6 1.447(2) .
C1 C2 1.497(2) .
C1 C7 1.532(2) .
C1 C6 1.537(2) .
C2 C3 1.424(3) .
C2 H2 1.01(2) .
C3 C4 1.424(3) .
C3 H3 1.00(2) .
C4 C5 1.418(3) .
C4 H4 0.91(3) .
C5 C6 1.498(3) .
C5 H5 0.98(3) .
C6 H6 0.96(2) .
C8 H8A 0.95(3) .
C8 H8B 1.02(3) .
C8 H8C 1.00(3) .
C9 C11 1.512(3) .
C9 C10 1.521(3) .
C10 H10A 0.98(3) .
C10 H10B 0.95(3) .
C10 H10C 1.03(2) .
C11 H11A 0.94(3) .
C11 H11B 1.02(3) .
C11 H11C 0.96(3) .
C111 C115 1.404(4) .
C111 C112 1.404(4) .
C111 H111 0.81(3) .
C112 C113 1.401(4) .
C112 H112 0.98(4) .
C113 C114 1.388(5) .
C113 H113 0.93(5) .
C114 C115 1.405(5) .
C114 H114 1.01(4) .
C115 H115 0.88(3) .
